data_7107526
loop_
_publ_author_name
'Hiroyuki Kawai'
'Yutaka Sugita'
'Etsuko Tokunaga'
'Hiroyasu Sato'
'Motoo Shiro'
'Norio Shibata'

_publ_section_title
;
 Partially saturated fluorinated heterocycles: diastereo- and
 enantioselective synthesis of ?-trifluoromethyl-pyrroline carboxylates
;
_journal_name_full Chem.Commun.
_journal_page_first 3632
_journal_paper_doi 10.1039/c2cc18052a
_journal_volume 48
_journal_year 2012
_chemical_absolute_configuration ad
_chemical_formula_moiety 'C13 H12 F3 N O2'
_chemical_formula_sum 'C13 H12 F3 N O2'
_chemical_formula_weight 271.24
_space_group_IT_number 4
_symmetry_cell_setting monoclinic
_symmetry_Int_Tables_number 4
_symmetry_space_group_name_Hall 'P 2yb'
_symmetry_space_group_name_H-M 'P 1 21 1'
_atom_sites_solution_hydrogens geom
_atom_sites_solution_primary direct
_atom_sites_solution_secondary difmap
_cell_angle_alpha 90.0000
_cell_angle_beta 91.881(8)
_cell_angle_gamma 90.0000
_cell_formula_units_Z 2
_cell_length_a 8.1200(19)
_cell_length_b 5.4244(12)
_cell_length_c 13.990(4)
_cell_measurement_reflns_used 4265
_cell_measurement_temperature 93
_cell_measurement_theta_max 68.15
_cell_measurement_theta_min 3.16
_cell_volume 615.9(3)
_computing_cell_refinement 'PROCESS-AUTO (Rigaku, 1998)'
_computing_data_collection 'PROCESS-AUTO (Rigaku, 1998)'
_computing_data_reduction 'CrystalStructure (Rigaku, 2000-2010)'
_computing_molecular_graphics 'ORTEP (Johnson, 1976)'
_computing_publication_material 'CrystalStructure (Rigaku, 2000-2010)'
_computing_structure_refinement 'SHELXL97 (Sheldrick, 1997)'
_computing_structure_solution 'SHELXS97 (Sheldrick, 1997)'
_diffrn_ambient_temperature 93
_diffrn_detector_area_resol_mean 10.000
_diffrn_measured_fraction_theta_full 0.956
_diffrn_measured_fraction_theta_max 0.956
_diffrn_measurement_device_type 'Rigaku R-AXIS RAPID'
_diffrn_measurement_method \w
_diffrn_radiation_type 'Cu K\a'
_diffrn_radiation_wavelength 1.54187
_diffrn_reflns_av_R_equivalents 0.1426
_diffrn_reflns_limit_h_max 9
_diffrn_reflns_limit_h_min -9
_diffrn_reflns_limit_k_max 6
_diffrn_reflns_limit_k_min -6
_diffrn_reflns_limit_l_max 16
_diffrn_reflns_limit_l_min -16
_diffrn_reflns_number 6656
_diffrn_reflns_theta_full 68.24
_diffrn_reflns_theta_max 68.24
_diffrn_standards_number 0
_exptl_absorpt_coefficient_mu 1.122
_exptl_absorpt_correction_T_max 0.894
_exptl_absorpt_correction_T_min 0.408
_exptl_absorpt_correction_type multi-scan
_exptl_absorpt_process_details 'ABSCOR (Rigaku, 1995)'
_exptl_crystal_colour colorless
_exptl_crystal_density_diffrn 1.463
_exptl_crystal_density_method 'not measured'
_exptl_crystal_description block
_exptl_crystal_F_000 280.00
_exptl_crystal_size_max 0.100
_exptl_crystal_size_mid 0.100
_exptl_crystal_size_min 0.100
_refine_diff_density_max 0.180
_refine_diff_density_min -0.130
_refine_ls_abs_structure_details 'Flack, H. D. (1983), Acta Cryst. A39, 876-881. 898 Friedel Pairs'
_refine_ls_abs_structure_Flack -0.16(28)
_refine_ls_extinction_method none
_refine_ls_goodness_of_fit_ref 0.810
_refine_ls_hydrogen_treatment constr
_refine_ls_number_parameters 173
_refine_ls_number_reflns 2142
_refine_ls_number_restraints 1
_refine_ls_R_factor_gt 0.0666
_refine_ls_shift/su_max 0.000
_refine_ls_structure_factor_coef Fsqd
_refine_ls_weighting_details 'w = 1/[\s^2^(Fo^2^)+(0.0001P)^2^+0.0000P] where P=(Fo^2^+2Fc^2^)/3'
_refine_ls_weighting_scheme calc
_refine_ls_wR_factor_ref 0.1506
_reflns_number_gt 816
_reflns_number_total 2142
_reflns_threshold_expression F^2^>2.0\s(F^2^)
_cod_data_source_file c2cc18052a.txt
_cod_data_source_block SUY-330
_cod_database_code 7107526

loop_
_symmetry_equiv_pos_site_id
_symmetry_equiv_pos_as_xyz
1 +X,+Y,+Z
2 -X,1/2+Y,-Z

loop_
_atom_site_label
_atom_site_type_symbol
_atom_site_fract_x
_atom_site_fract_y
_atom_site_fract_z
_atom_site_U_iso_or_equiv
_atom_site_adp_type
_atom_site_occupancy
_atom_site_symmetry_multiplicity
_atom_site_calc_flag
_atom_site_refinement_flags
F1 F 0.0704(4) 0.3554(7) 0.5543(3) 0.1093(12) Uani 1.0 2 d .
F2 F -0.0816(4) 0.4598(7) 0.6698(3) 0.1037(11) Uani 1.0 2 d .
F3 F -0.0211(4) 0.0805(6) 0.6501(2) 0.1003(11) Uani 1.0 2 d .
O1 O 0.5242(5) 0.4496(9) 0.6576(3) 0.1024(13) Uani 1.0 2 d .
O2 O 0.4566(5) 0.8423(6) 0.6211(3) 0.0928(12) Uani 1.0 2 d .
N1 N 0.2827(5) 0.6949(10) 0.8018(4) 0.0881(14) Uani 1.0 2 d .
C1 C 0.2341(7) 0.5273(12) 0.8582(5) 0.0859(17) Uani 1.0 2 d .
C2 C 0.2609(7) 0.6083(11) 0.7035(5) 0.0869(17) Uani 1.0 2 d .
C3 C 0.1903(7) 0.3394(10) 0.7078(5) 0.0892(17) Uani 1.0 2 d .
C4 C 0.1619(7) 0.2960(10) 0.8134(5) 0.0992(19) Uani 1.0 2 d .
C5 C 0.2495(7) 0.5613(12) 0.9639(5) 0.0901(17) Uani 1.0 2 d .
C6 C 0.3385(6) 0.7587(11) 1.0049(5) 0.0875(17) Uani 1.0 2 d .
C7 C 0.3585(7) 0.7813(12) 1.1028(5) 0.0919(17) Uani 1.0 2 d .
C8 C 0.2936(8) 0.6108(13) 1.1638(5) 0.1010(19) Uani 1.0 2 d .
C9 C 0.2050(7) 0.4082(13) 1.1255(5) 0.1004(19) Uani 1.0 2 d .
C10 C 0.1827(6) 0.3854(12) 1.0266(5) 0.0927(18) Uani 1.0 2 d .
C11 C 0.4294(7) 0.6217(12) 0.6583(4) 0.0862(17) Uani 1.0 2 d .
C12 C 0.6191(6) 0.8720(11) 0.5825(4) 0.0929(18) Uani 1.0 2 d .
C13 C 0.0409(8) 0.3111(13) 0.6463(5) 0.0966(19) Uani 1.0 2 d .
H2 H 0.1811 0.7175 0.6676 0.1042 Uiso 1.0 2 calc R
H3 H 0.2760 0.2214 0.6862 0.1070 Uiso 1.0 2 calc R
H4A H 0.0431 0.2803 0.8259 0.1190 Uiso 1.0 2 calc R
H4B H 0.2203 0.1468 0.8370 0.1190 Uiso 1.0 2 calc R
H6 H 0.3857 0.8787 0.9646 0.1050 Uiso 1.0 2 calc R
H7 H 0.4185 0.9175 1.1286 0.1103 Uiso 1.0 2 calc R
H8 H 0.3082 0.6294 1.2311 0.1212 Uiso 1.0 2 calc R
H9 H 0.1607 0.2879 1.1668 0.1204 Uiso 1.0 2 calc R
H10 H 0.1218 0.2498 1.0010 0.1113 Uiso 1.0 2 calc R
H12A H 0.7032 0.8327 0.6320 0.1114 Uiso 1.0 2 calc R
H12B H 0.6331 1.0427 0.5613 0.1114 Uiso 1.0 2 calc R
H12C H 0.6307 0.7605 0.5280 0.1114 Uiso 1.0 2 calc R

loop_
_atom_site_aniso_label
_atom_site_aniso_U_11
_atom_site_aniso_U_22
_atom_site_aniso_U_33
_atom_site_aniso_U_12
_atom_site_aniso_U_13
_atom_site_aniso_U_23
F1 0.107(3) 0.109(3) 0.112(3) -0.017(2) 0.0013(19) 0.002(3)
F2 0.080(3) 0.085(3) 0.146(3) 0.010(2) 0.0100(18) 0.002(2)
F3 0.081(3) 0.088(3) 0.132(3) -0.0138(19) -0.0010(18) -0.002(2)
O1 0.088(3) 0.077(3) 0.143(4) 0.001(3) 0.014(3) 0.009(3)
O2 0.076(3) 0.073(3) 0.129(3) -0.003(3) 0.009(2) 0.007(3)
N1 0.065(3) 0.084(4) 0.116(4) -0.005(3) 0.006(3) -0.003(3)
C1 0.073(4) 0.075(5) 0.111(5) 0.005(4) 0.008(4) 0.001(4)
C2 0.074(4) 0.066(4) 0.122(5) -0.000(3) 0.014(4) -0.005(4)
C3 0.076(4) 0.065(4) 0.126(5) -0.001(4) 0.004(4) 0.002(4)
C4 0.089(4) 0.073(5) 0.135(6) -0.003(4) -0.003(4) -0.001(4)
C5 0.068(4) 0.076(5) 0.126(5) -0.007(3) 0.005(4) -0.003(4)
C6 0.069(4) 0.070(4) 0.124(5) 0.005(3) 0.002(4) -0.003(4)
C7 0.076(4) 0.084(5) 0.115(5) -0.004(4) -0.000(4) -0.005(4)
C8 0.092(5) 0.091(5) 0.121(5) 0.009(4) 0.013(4) -0.006(5)
C9 0.088(5) 0.091(5) 0.122(6) -0.007(4) 0.019(4) -0.004(5)
C10 0.082(4) 0.070(5) 0.127(5) -0.007(3) 0.016(4) 0.000(4)
C11 0.086(5) 0.070(5) 0.103(5) 0.006(4) 0.003(4) 0.004(4)
C12 0.068(4) 0.080(5) 0.131(5) -0.003(4) 0.011(3) 0.010(4)
C13 0.092(5) 0.102(6) 0.096(5) 0.010(5) 0.010(4) 0.007(4)

loop_
_atom_type_symbol
_atom_type_description
_atom_type_scat_dispersion_real
_atom_type_scat_dispersion_imag
_atom_type_scat_source
C C 0.0181 0.0091
;
International Tables for Crystallography
(1992, Vol. C, Tables 4.2.6.8 and 6.1.1.4)
;
H H 0.0000 0.0000
;
International Tables for Crystallography
(1992, Vol. C, Table 6.1.1.4)
;
F F 0.0727 0.0534
;
International Tables for Crystallography
(1992, Vol. C, Tables 4.2.6.8 and 6.1.1.4)
;
N N 0.0311 0.0180
;
International Tables for Crystallography
(1992, Vol. C, Tables 4.2.6.8 and 6.1.1.4)
;
O O 0.0492 0.0322
;
International Tables for Crystallography
(1992, Vol. C, Tables 4.2.6.8 and 6.1.1.4)
;

loop_
_geom_angle_atom_site_label_1
_geom_angle_atom_site_label_2
_geom_angle_atom_site_label_3
_geom_angle
_geom_angle_publ_flag
C11 O2 C12 114.3(4) yes
C1 N1 C2 108.8(5) yes
N1 C1 C4 117.3(6) yes
N1 C1 C5 120.5(6) yes
C4 C1 C5 122.2(6) yes
N1 C2 C3 107.2(5) yes
N1 C2 C11 107.0(5) yes
C3 C2 C11 113.2(5) yes
C2 C3 C4 104.4(5) yes
C2 C3 C13 111.7(5) yes
C4 C3 C13 113.8(5) yes
C1 C4 C3 101.8(5) yes
C1 C5 C6 121.7(6) yes
C1 C5 C10 120.6(6) yes
C6 C5 C10 117.6(6) yes
C5 C6 C7 121.1(6) yes
C6 C7 C8 121.4(6) yes
C7 C8 C9 119.3(6) yes
C8 C9 C10 119.6(6) yes
C5 C10 C9 121.0(6) yes
O1 C11 O2 125.4(6) yes
O1 C11 C2 123.0(6) yes
O2 C11 C2 111.6(5) yes
F1 C13 F2 106.8(5) yes
F1 C13 F3 106.4(5) yes
F1 C13 C3 111.9(6) yes
F2 C13 F3 105.6(5) yes
F2 C13 C3 113.6(6) yes
F3 C13 C3 112.0(6) yes

loop_
_geom_bond_atom_site_label_1
_geom_bond_atom_site_label_2
_geom_bond_distance
_geom_bond_publ_flag
F1 C13 1.339(8) yes
F2 C13 1.330(8) yes
F3 C13 1.350(8) yes
O1 C11 1.210(8) yes
O2 C11 1.326(8) yes
O2 C12 1.452(6) yes
N1 C1 1.275(9) yes
N1 C2 1.458(8) yes
C1 C4 1.511(9) yes
C1 C5 1.492(10) yes
C2 C3 1.569(8) yes
C2 C11 1.527(8) yes
C3 C4 1.521(9) yes
C3 C13 1.473(9) yes
C5 C6 1.404(9) yes
C5 C10 1.417(9) yes
C6 C7 1.379(10) yes
C7 C8 1.375(10) yes
C8 C9 1.410(10) yes
C9 C10 1.394(10) yes
